data_4318457
loop_
_publ_author_name
'Alan K. Brisdon'
'Ian R. Crossley'
'Robin G. Pritchard'
'John E. Warren'

_publ_section_title
;
 Spectroscopic and Structural Assignment of the Absolute Stereochemistry
 in a Series of 1,2-Difluorovinyl Organometalloids. The First
 Crystallographic Characterization and Structural Series of Group 14
 Fluorovinyl Compounds
;
_journal_name_full 'Inorganic Chemistry'
_journal_page_first 4748
_journal_page_last 4755
_journal_paper_doi 10.1021/ic025593o
_journal_volume 41
_journal_year 2002
_chemical_compound_source 'synthesis as described'
_chemical_formula_moiety 'C24 H24 F2 Ge1'
_chemical_formula_structural 'C24 H24 F2 GE1'
_chemical_formula_sum 'C24 H24 F2 Ge'
_chemical_formula_weight 423.02
_chemical_name_systematic
;
 ?
;
_space_group_IT_number 14
_symmetry_cell_setting monoclinic
_symmetry_Int_Tables_number 14
_symmetry_space_group_name_Hall '-P 2ybc'
_symmetry_space_group_name_H-M 'P 1 21/c 1'
_atom_sites_solution_hydrogens geom
_atom_sites_solution_primary direct
_atom_sites_solution_secondary difmap
_audit_conform_dict_location ftp://ftp.iucr.org/pub/cif_core.dic
_audit_conform_dict_name cif_core.dic
_audit_conform_dict_version 2.2
_audit_creation_date 2001-11-20T07:20:34-00:00
_audit_creation_method 'WinGX routine CIF_UPDATE'
_cell_angle_alpha 90
_cell_angle_beta 93.7970(10)
_cell_angle_gamma 90
_cell_formula_units_Z 8
_cell_length_a 11.4276(2)
_cell_length_b 11.4998(2)
_cell_length_c 32.0449(5)
_cell_measurement_reflns_used 62938
_cell_measurement_temperature 293(2)
_cell_measurement_theta_max 27.485
_cell_measurement_theta_min 0.998
_cell_measurement_wavelength 0.71073
_cell_volume 4201.94(12)
_computing_cell_refinement 'HKL Scalepack (Otwinowski & Minor 1997)'
_computing_data_collection 'Collect (Nonius BV, 1997-2000)'
_computing_data_reduction 'HKL Denzo and Scalepack (Otwinowski & Minor 1997)'
_computing_molecular_graphics 'Ortep-3 for Windows (Farrugia, 1997)'
_computing_publication_material 'WinGX publication routines (Farrugia, 1999)'
_computing_structure_refinement 'SHELXL-97 (Sheldrick, 1997)'
_computing_structure_solution 'SHELXS-97 (Sheldrick, 1997)'
_diffrn_ambient_temperature 293(2)
_diffrn_detector 'CCD plate'
_diffrn_measured_fraction_theta_full 0.982
_diffrn_measured_fraction_theta_max 0.982
_diffrn_measurement_device '95mm CCD camera on \k-goniostat'
_diffrn_measurement_device_type KappaCCD
_diffrn_measurement_method 'CCD rotation images, thick slices'
_diffrn_orient_matrix_type 'by Nonius Collect from scalepack cell'
_diffrn_orient_matrix_UB_11 0.282686E-1
_diffrn_orient_matrix_UB_12 -0.76856E-2
_diffrn_orient_matrix_UB_13 -0.287408E-1
_diffrn_orient_matrix_UB_21 0.726528E-1
_diffrn_orient_matrix_UB_22 -0.39593E-1
_diffrn_orient_matrix_UB_23 0.119065E-1
_diffrn_orient_matrix_UB_31 -0.401715E-1
_diffrn_orient_matrix_UB_32 -0.770392E-1
_diffrn_orient_matrix_UB_33 -0.32126E-2
_diffrn_radiation_monochromator graphite
_diffrn_radiation_probe x-ray
_diffrn_radiation_type MoK\a
_diffrn_radiation_wavelength 0.71073
_diffrn_reflns_av_R_equivalents 0.026
_diffrn_reflns_av_unetI/netI 0.0676
_diffrn_reflns_limit_h_max 14
_diffrn_reflns_limit_h_min -14
_diffrn_reflns_limit_k_max 14
_diffrn_reflns_limit_k_min -14
_diffrn_reflns_limit_l_max 41
_diffrn_reflns_limit_l_min -39
_diffrn_reflns_number 24763
_diffrn_reflns_reduction_process
;
 Scaled and merged with SORTAV
 R.H. Blessing, (1987) Cryst. Rev. 1, 3-58
 R.H. Blessing, (1989) J. Appl. Cryst. 22, 396-397
;
_diffrn_reflns_theta_full 27.46
_diffrn_reflns_theta_max 27.46
_diffrn_reflns_theta_min 2.55
_diffrn_source 'Enraf Nonius FR590'
_exptl_absorpt_coefficient_mu 1.48
_exptl_absorpt_correction_T_max 0.866
_exptl_absorpt_correction_T_min 0.813
_exptl_absorpt_correction_type multi-scan
_exptl_absorpt_process_details
;
 R.H. Blessing, Acta Cryst. (1995), A51, 33-38
;
_exptl_crystal_colour colouress
_exptl_crystal_density_diffrn 1.337
_exptl_crystal_density_method 'not measured'
_exptl_crystal_description prism
_exptl_crystal_F_000 1744
_exptl_crystal_size_max 0.25
_exptl_crystal_size_mid 0.25
_exptl_crystal_size_min 0.1
_refine_diff_density_max 0.743
_refine_diff_density_min -0.432
_refine_diff_density_rms 0.076
_refine_ls_extinction_method none
_refine_ls_goodness_of_fit_ref 0.988
_refine_ls_hydrogen_treatment mixed
_refine_ls_matrix_type full
_refine_ls_number_parameters 679
_refine_ls_number_reflns 9427
_refine_ls_number_restraints 0
_refine_ls_restrained_S_all 0.988
_refine_ls_R_factor_all 0.0792
_refine_ls_R_factor_gt 0.0448
_refine_ls_shift/su_max 0.002
_refine_ls_shift/su_mean 0
_refine_ls_structure_factor_coef Fsqd
_refine_ls_weighting_details 'calc w=1/[\s^2^(Fo^2^)+(0.0573P)^2^+0.5962P] where P=(Fo^2^+2Fc^2^)/3'
_refine_ls_weighting_scheme calc
_refine_ls_wR_factor_gt 0.0973
_refine_ls_wR_factor_ref 0.1111
_reflns_number_gt 6634
_reflns_number_total 9427
_reflns_threshold_expression >2sigma(I)
_cod_data_source_file ic025593o_s1_5.cif
_cod_data_source_block ph3gecfcfbu
_cod_original_sg_symbol_H-M 'P 21/c'
_cod_database_code 4318457

loop_
_symmetry_equiv_pos_as_xyz
'x, y, z'
'-x, y+1/2, -z+1/2'
'-x, -y, -z'
'x, -y-1/2, z-1/2'

loop_
_atom_site_label
_atom_site_type_symbol
_atom_site_fract_x
_atom_site_fract_y
_atom_site_fract_z
_atom_site_U_iso_or_equiv
_atom_site_adp_type
_atom_site_occupancy
_atom_site_symmetry_multiplicity
_atom_site_calc_flag
_atom_site_refinement_flags
_atom_site_disorder_assembly
_atom_site_disorder_group
C1 C 0.8746(3) 0.5953(3) 0.84214(9) 0.0342(7) Uani 1 1 d . . .
C2 C 0.9116(2) 0.5577(2) 0.87907(9) 0.0295(6) Uani 1 1 d . . .
C3 C 1.0168(3) 0.5816(3) 0.90923(10) 0.0390(8) Uani 1 1 d . . .
C4 C 1.0992(3) 0.6718(4) 0.89274(15) 0.0514(10) Uani 1 1 d . . .
C5 C 1.0831(4) 0.4677(4) 0.91801(19) 0.0696(14) Uani 1 1 d . . .
C6 C 0.9698(5) 0.6252(7) 0.95061(15) 0.0861(19) Uani 1 1 d . . .
C7 C 0.5980(2) 0.5391(2) 0.84414(8) 0.0251(6) Uani 1 1 d . . .
C8 C 0.5804(3) 0.4360(3) 0.86666(9) 0.0294(6) Uani 1 1 d . . .
C9 C 0.4871(3) 0.4263(3) 0.89146(9) 0.0345(7) Uani 1 1 d . . .
C10 C 0.4093(3) 0.5172(3) 0.89474(10) 0.0380(8) Uani 1 1 d . . .
C11 C 0.4245(3) 0.6182(3) 0.87262(10) 0.0366(7) Uani 1 1 d . . .
C12 C 0.5174(3) 0.6290(3) 0.84776(9) 0.0287(6) Uani 1 1 d . . .
C13 C 0.7512(3) 0.4130(2) 0.77808(9) 0.0340(7) Uani 1 1 d . . .
C14 C 0.8571(4) 0.3880(3) 0.76214(13) 0.0586(11) Uani 1 1 d . . .
C15 C 0.8721(6) 0.2886(4) 0.73802(15) 0.0810(17) Uani 1 1 d . . .
C16 C 0.7803(6) 0.2130(4) 0.73056(13) 0.0781(18) Uani 1 1 d . . .
C17 C 0.6754(5) 0.2347(3) 0.74602(12) 0.0600(12) Uani 1 1 d . . .
C18 C 0.6597(4) 0.3348(3) 0.76953(10) 0.0442(9) Uani 1 1 d . . .
C19 C 0.7052(3) 0.6851(2) 0.77016(9) 0.0284(6) Uani 1 1 d . . .
C20 C 0.6786(3) 0.6653(3) 0.72789(10) 0.0403(8) Uani 1 1 d . . .
C21 C 0.6630(3) 0.7560(3) 0.69965(11) 0.0486(9) Uani 1 1 d . . .
C22 C 0.6736(3) 0.8691(3) 0.71348(11) 0.0446(9) Uani 1 1 d . . .
C23 C 0.6991(4) 0.8912(3) 0.75523(11) 0.0468(9) Uani 1 1 d . . .
C24 C 0.7152(3) 0.8002(3) 0.78345(10) 0.0388(8) Uani 1 1 d . . .
C31 C 0.9000(3) 0.5262(3) 0.57753(10) 0.0365(7) Uani 1 1 d . . .
C32 C 0.9301(3) 0.5874(3) 0.61086(11) 0.0457(8) Uani 1 1 d . . .
C33 C 1.0332(3) 0.5883(4) 0.64312(11) 0.0546(10) Uani 1 1 d . . .
C34 C 1.1297(5) 0.5048(5) 0.6304(2) 0.0800(16) Uani 1 1 d . . .
C35 C 1.0841(5) 0.7082(5) 0.64752(15) 0.0720(15) Uani 1 1 d . . .
C36 C 0.9880(5) 0.5475(6) 0.68425(15) 0.0869(19) Uani 1 1 d . . .
C37 C 0.6280(3) 0.5207(2) 0.58938(9) 0.0287(6) Uani 1 1 d . . .
C38 C 0.6436(3) 0.4538(3) 0.62592(10) 0.0372(8) Uani 1 1 d . . .
C39 C 0.5605(4) 0.4536(3) 0.65501(10) 0.0458(9) Uani 1 1 d . . .
C40 C 0.4604(4) 0.5204(3) 0.64886(11) 0.0495(10) Uani 1 1 d . . .
C41 C 0.4421(3) 0.5865(3) 0.61311(11) 0.0434(8) Uani 1 1 d . . .
C42 C 0.5249(3) 0.5857(3) 0.58349(10) 0.0336(7) Uani 1 1 d . . .
C43 C 0.7380(3) 0.3746(2) 0.51679(9) 0.0302(7) Uani 1 1 d . . .
C44 C 0.8219(3) 0.3473(3) 0.48856(11) 0.0414(8) Uani 1 1 d . . .
C45 C 0.8144(4) 0.2452(3) 0.46574(11) 0.0462(9) Uani 1 1 d . . .
C46 C 0.7242(3) 0.1683(3) 0.47035(10) 0.0422(9) Uani 1 1 d . . .
C47 C 0.6404(3) 0.1942(3) 0.49795(11) 0.0414(8) Uani 1 1 d . . .
C48 C 0.6471(3) 0.2961(3) 0.52099(10) 0.0335(7) Uani 1 1 d . . .
C49 C 0.7157(2) 0.6482(2) 0.50899(8) 0.0274(6) Uani 1 1 d . . .
C50 C 0.6894(3) 0.6274(3) 0.46680(9) 0.0341(7) Uani 1 1 d . . .
C51 C 0.6620(3) 0.7185(3) 0.43950(10) 0.0392(8) Uani 1 1 d . . .
C52 C 0.6596(3) 0.8309(3) 0.45409(10) 0.0381(8) Uani 1 1 d . . .
C53 C 0.6854(3) 0.8531(3) 0.49589(10) 0.0398(8) Uani 1 1 d . . .
C54 C 0.7137(3) 0.7631(3) 0.52331(10) 0.0343(7) Uani 1 1 d . . .
F1 F 0.94199(19) 0.6748(3) 0.82327(7) 0.0905(10) Uani 1 1 d . . .
F2 F 0.83813(17) 0.47784(18) 0.89486(6) 0.0562(6) Uani 1 1 d . . .
F31 F 0.98044(19) 0.44954(18) 0.56281(7) 0.0612(6) Uani 1 1 d . . .
F32 F 0.8450(2) 0.6641(2) 0.62145(7) 0.0656(6) Uani 1 1 d . . .
Ge1 Ge 0.72943(3) 0.55567(3) 0.809026(9) 0.02598(9) Uani 1 1 d . . .
Ge31 Ge 0.74467(3) 0.51978(3) 0.547872(9) 0.02851(10) Uani 1 1 d . . .
H4A H 1.161(4) 0.684(3) 0.9134(12) 0.067(12) Uiso 1 1 d . . .
H4B H 1.121(3) 0.653(3) 0.8666(12) 0.064(13) Uiso 1 1 d . . .
H4C H 1.061(4) 0.755(4) 0.8883(12) 0.073(13) Uiso 1 1 d . . .
H5A H 1.111(4) 0.447(3) 0.8887(13) 0.068(14) Uiso 1 1 d . . .
H5B H 1.027(4) 0.403(4) 0.9325(13) 0.087(14) Uiso 1 1 d . . .
H5C H 1.146(3) 0.486(3) 0.9418(11) 0.056(10) Uiso 1 1 d . . .
H6A H 0.920(6) 0.559(6) 0.9619(18) 0.15(3) Uiso 1 1 d . . .
H6B H 1.041(4) 0.645(4) 0.9692(14) 0.108(17) Uiso 1 1 d . . .
H6C H 0.927(5) 0.704(5) 0.9459(17) 0.12(2) Uiso 1 1 d . . .
H8 H 0.635(2) 0.370(2) 0.8637(7) 0.016(6) Uiso 1 1 d . . .
H9 H 0.477(2) 0.359(2) 0.9060(8) 0.025(7) Uiso 1 1 d . . .
H10 H 0.354(3) 0.515(2) 0.9112(9) 0.023(8) Uiso 1 1 d . . .
H11 H 0.370(3) 0.677(3) 0.8761(10) 0.049(10) Uiso 1 1 d . . .
H12 H 0.528(3) 0.687(3) 0.8330(9) 0.028(8) Uiso 1 1 d . . .
H14 H 0.913(3) 0.431(3) 0.7700(11) 0.045(12) Uiso 1 1 d . . .
H15 H 0.948(4) 0.279(4) 0.7321(12) 0.072(14) Uiso 1 1 d . . .
H16 H 0.786(4) 0.147(4) 0.7151(13) 0.089(15) Uiso 1 1 d . . .
H17 H 0.608(3) 0.181(3) 0.7441(10) 0.051(11) Uiso 1 1 d . . .
H18 H 0.587(3) 0.349(3) 0.7818(10) 0.050(11) Uiso 1 1 d . . .
H20 H 0.671(3) 0.595(3) 0.7180(10) 0.049(10) Uiso 1 1 d . . .
H21 H 0.645(3) 0.740(3) 0.6695(12) 0.071(12) Uiso 1 1 d . . .
H22 H 0.659(3) 0.934(3) 0.6945(11) 0.063(12) Uiso 1 1 d . . .
H23 H 0.695(3) 0.965(3) 0.7649(11) 0.052(11) Uiso 1 1 d . . .
H24 H 0.735(3) 0.820(3) 0.8122(9) 0.043(9) Uiso 1 1 d . . .
H34A H 1.153(5) 0.519(5) 0.6026(19) 0.14(3) Uiso 1 1 d . . .
H34B H 1.102(5) 0.425(5) 0.6247(16) 0.12(2) Uiso 1 1 d . . .
H34C H 1.196(4) 0.514(4) 0.6558(15) 0.095(15) Uiso 1 1 d . . .
H35A H 1.141(3) 0.713(3) 0.6704(11) 0.053(10) Uiso 1 1 d . . .
H35B H 1.017(4) 0.767(4) 0.6519(14) 0.092(17) Uiso 1 1 d . . .
H35C H 1.113(4) 0.737(4) 0.6186(14) 0.088(15) Uiso 1 1 d . . .
H36A H 0.933(4) 0.615(3) 0.6924(12) 0.065(14) Uiso 1 1 d . . .
H36B H 1.051(4) 0.547(4) 0.7098(14) 0.086(14) Uiso 1 1 d . . .
H36C H 0.954(6) 0.458(5) 0.6813(18) 0.14(2) Uiso 1 1 d . . .
H38 H 0.718(3) 0.410(3) 0.6295(9) 0.044(9) Uiso 1 1 d . . .
H39 H 0.574(3) 0.409(3) 0.6803(10) 0.049(10) Uiso 1 1 d . . .
H40 H 0.410(4) 0.527(3) 0.6670(12) 0.061(13) Uiso 1 1 d . . .
H41 H 0.373(3) 0.629(3) 0.6087(9) 0.037(9) Uiso 1 1 d . . .
H42 H 0.510(3) 0.623(3) 0.5596(9) 0.034(9) Uiso 1 1 d . . .
H44 H 0.889(3) 0.396(3) 0.4890(10) 0.051(10) Uiso 1 1 d . . .
H45 H 0.863(3) 0.226(3) 0.4480(11) 0.058(12) Uiso 1 1 d . . .
H46 H 0.722(3) 0.098(3) 0.4545(9) 0.041(9) Uiso 1 1 d . . .
H47 H 0.582(3) 0.148(3) 0.5009(11) 0.062(12) Uiso 1 1 d . . .
H48 H 0.596(3) 0.311(3) 0.5379(9) 0.025(8) Uiso 1 1 d . . .
H50 H 0.690(3) 0.550(3) 0.4567(10) 0.055(11) Uiso 1 1 d . . .
H51 H 0.650(3) 0.701(3) 0.4112(11) 0.058(11) Uiso 1 1 d . . .
H52 H 0.642(3) 0.892(3) 0.4355(9) 0.032(8) Uiso 1 1 d . . .
H53 H 0.682(3) 0.931(3) 0.5081(9) 0.036(9) Uiso 1 1 d . . .
H54 H 0.732(2) 0.779(2) 0.5540(9) 0.031(8) Uiso 1 1 d . . .

loop_
_atom_site_aniso_label
_atom_site_aniso_U_11
_atom_site_aniso_U_22
_atom_site_aniso_U_33
_atom_site_aniso_U_23
_atom_site_aniso_U_13
_atom_site_aniso_U_12
C1 0.0278(17) 0.0446(18) 0.0304(16) 0.0075(14) 0.0026(12) -0.0066(14)
C2 0.0232(15) 0.0305(15) 0.0350(16) 0.0024(12) 0.0037(12) -0.0049(12)
C3 0.0288(17) 0.050(2) 0.0365(17) 0.0015(15) -0.0083(13) -0.0052(15)
C4 0.034(2) 0.055(3) 0.063(3) 0.000(2) -0.0075(19) -0.0121(18)
C5 0.039(2) 0.069(3) 0.097(4) 0.030(3) -0.027(3) -0.007(2)
C6 0.048(3) 0.164(6) 0.044(3) -0.025(3) -0.012(2) -0.013(4)
C7 0.0269(15) 0.0261(15) 0.0213(14) -0.0011(11) -0.0058(11) -0.0027(11)
C8 0.0323(16) 0.0269(15) 0.0283(15) 0.0017(12) -0.0042(12) -0.0013(13)
C9 0.0370(18) 0.0350(18) 0.0313(17) 0.0084(13) 0.0005(13) -0.0083(14)
C10 0.0297(18) 0.050(2) 0.0352(18) -0.0024(15) 0.0093(14) -0.0044(15)
C11 0.0325(18) 0.0387(19) 0.0387(18) -0.0011(14) 0.0020(14) 0.0030(15)
C12 0.0319(17) 0.0273(16) 0.0265(15) 0.0024(12) -0.0013(12) -0.0006(13)
C13 0.053(2) 0.0249(15) 0.0244(15) 0.0040(12) 0.0059(14) 0.0083(14)
C14 0.078(3) 0.036(2) 0.066(3) 0.0026(19) 0.040(2) 0.006(2)
C15 0.123(5) 0.047(3) 0.081(3) 0.009(2) 0.068(3) 0.027(3)
C16 0.171(6) 0.027(2) 0.039(2) 0.0016(17) 0.027(3) 0.022(3)
C17 0.104(4) 0.035(2) 0.038(2) -0.0080(16) -0.015(2) 0.008(2)
C18 0.062(3) 0.0328(18) 0.0361(19) -0.0038(14) -0.0130(17) 0.0097(17)
C19 0.0329(16) 0.0258(15) 0.0263(15) 0.0019(11) 0.0021(12) -0.0009(12)
C20 0.060(2) 0.0310(18) 0.0283(17) -0.0027(14) -0.0095(15) 0.0009(16)
C21 0.070(3) 0.044(2) 0.0299(18) 0.0032(15) -0.0101(17) 0.0080(18)
C22 0.052(2) 0.0382(19) 0.043(2) 0.0131(16) -0.0016(16) -0.0023(16)
C23 0.070(3) 0.0252(18) 0.045(2) -0.0011(15) 0.0007(17) -0.0069(17)
C24 0.057(2) 0.0297(17) 0.0297(17) -0.0008(13) -0.0006(15) -0.0085(15)
C31 0.0378(18) 0.0279(16) 0.0428(19) 0.0025(14) -0.0048(14) 0.0003(14)
C32 0.038(2) 0.049(2) 0.049(2) 0.0060(17) -0.0030(16) -0.0024(16)
C33 0.051(2) 0.065(2) 0.046(2) 0.0128(18) -0.0131(17) -0.021(2)
C34 0.053(3) 0.086(4) 0.097(4) 0.014(3) -0.029(3) -0.001(3)
C35 0.080(4) 0.077(3) 0.055(3) 0.005(2) -0.026(3) -0.030(3)
C36 0.076(4) 0.132(5) 0.050(3) 0.032(3) -0.016(3) -0.034(4)
C37 0.0390(17) 0.0205(13) 0.0261(15) -0.0022(11) -0.0029(12) -0.0079(12)
C38 0.051(2) 0.0286(17) 0.0307(17) 0.0003(13) -0.0051(15) -0.0044(15)
C39 0.072(3) 0.0382(19) 0.0268(17) 0.0017(14) -0.0022(17) -0.0166(18)
C40 0.064(3) 0.054(2) 0.0325(19) -0.0082(17) 0.0164(18) -0.019(2)
C41 0.043(2) 0.042(2) 0.046(2) -0.0087(16) 0.0063(16) -0.0019(17)
C42 0.0392(19) 0.0287(16) 0.0322(17) -0.0002(13) -0.0031(14) -0.0041(13)
C43 0.0381(18) 0.0230(15) 0.0286(15) 0.0016(11) -0.0037(13) 0.0029(13)
C44 0.046(2) 0.0328(18) 0.046(2) 0.0044(15) 0.0091(16) -0.0006(16)
C45 0.063(3) 0.037(2) 0.041(2) -0.0005(15) 0.0135(18) 0.0126(18)
C46 0.065(3) 0.0296(17) 0.0310(17) -0.0058(14) -0.0042(16) 0.0101(17)
C47 0.047(2) 0.0282(17) 0.047(2) -0.0028(15) -0.0111(17) -0.0023(16)
C48 0.0364(19) 0.0278(16) 0.0359(18) -0.0011(13) -0.0005(15) 0.0041(14)
C49 0.0295(16) 0.0231(14) 0.0293(15) 0.0019(11) -0.0001(12) -0.0002(12)
C50 0.044(2) 0.0287(16) 0.0286(16) -0.0024(12) -0.0053(13) 0.0019(14)
C51 0.048(2) 0.0372(18) 0.0317(18) 0.0026(14) -0.0044(15) -0.0009(15)
C52 0.046(2) 0.0307(17) 0.0369(18) 0.0111(14) -0.0042(15) -0.0006(14)
C53 0.051(2) 0.0245(16) 0.043(2) 0.0029(14) 0.0006(16) -0.0013(15)
C54 0.046(2) 0.0275(16) 0.0289(16) 0.0013(12) -0.0030(14) -0.0028(14)
F1 0.0514(15) 0.143(2) 0.0741(16) 0.0679(16) -0.0188(12) -0.0499(15)
F2 0.0398(12) 0.0715(14) 0.0550(12) 0.0355(11) -0.0147(9) -0.0219(10)
F31 0.0437(13) 0.0576(13) 0.0814(16) -0.0071(11) -0.0023(11) 0.0037(11)
F32 0.0626(15) 0.0683(15) 0.0637(14) -0.0267(12) -0.0126(11) 0.0052(12)
Ge1 0.02990(17) 0.02582(16) 0.02201(16) 0.00094(11) 0.00007(12) 0.00112(13)
Ge31 0.03417(18) 0.02114(16) 0.02968(17) 0.00104(12) -0.00203(13) -0.00114(13)

loop_
_atom_type_symbol
_atom_type_description
_atom_type_scat_dispersion_real
_atom_type_scat_dispersion_imag
_atom_type_scat_source
C C 0.0033 0.0016 'International Tables Vol C Tables 4.2.6.8 and 6.1.1.4'
H H 0 0 'International Tables Vol C Tables 4.2.6.8 and 6.1.1.4'
F F 0.0171 0.0103 'International Tables Vol C Tables 4.2.6.8 and 6.1.1.4'
Ge Ge 0.1547 1.8001 'International Tables Vol C Tables 4.2.6.8 and 6.1.1.4'

loop_
_geom_angle_atom_site_label_1
_geom_angle_atom_site_label_2
_geom_angle_atom_site_label_3
_geom_angle
_geom_angle_site_symmetry_1
_geom_angle_site_symmetry_3
_geom_angle_publ_flag
C2 C1 F1 117.8(3) . . ?
C2 C1 Ge1 128.7(2) . . ?
F1 C1 Ge1 113.46(19) . . ?
C1 C2 F2 112.9(3) . . ?
C1 C2 C3 135.5(3) . . ?
F2 C2 C3 111.5(2) . . ?
C2 C3 C4 112.7(3) . . ?
C2 C3 C5 108.9(3) . . ?
C4 C3 C5 109.7(3) . . ?
C2 C3 C6 107.4(3) . . ?
C4 C3 C6 109.6(4) . . ?
C5 C3 C6 108.4(4) . . ?
C12 C7 C8 117.7(3) . . ?
C12 C7 Ge1 121.0(2) . . ?
C8 C7 Ge1 121.3(2) . . ?
C9 C8 C7 120.3(3) . . ?
C8 C9 C10 120.8(3) . . ?
C9 C10 C11 119.7(3) . . ?
C12 C11 C10 120.2(3) . . ?
C11 C12 C7 121.4(3) . . ?
C14 C13 C18 117.4(3) . . ?
C14 C13 Ge1 120.8(3) . . ?
C18 C13 Ge1 121.8(3) . . ?
C13 C14 C15 121.4(5) . . ?
C16 C15 C14 119.6(5) . . ?
C17 C16 C15 120.4(4) . . ?
C16 C17 C18 120.0(5) . . ?
C13 C18 C17 121.2(4) . . ?
C20 C19 C24 117.6(3) . . ?
C20 C19 Ge1 120.8(2) . . ?
C24 C19 Ge1 121.7(2) . . ?
C19 C20 C21 121.7(3) . . ?
C22 C21 C20 119.7(3) . . ?
C21 C22 C23 119.8(3) . . ?
C22 C23 C24 120.4(3) . . ?
C23 C24 C19 120.9(3) . . ?
C32 C31 F31 118.6(3) . . ?
C32 C31 Ge31 126.7(3) . . ?
F31 C31 Ge31 114.4(2) . . ?
C31 C32 F32 113.4(3) . . ?
C31 C32 C33 135.4(4) . . ?
F32 C32 C33 111.1(3) . . ?
C35 C33 C32 110.4(3) . . ?
C35 C33 C36 110.7(4) . . ?
C32 C33 C36 107.2(3) . . ?
C35 C33 C34 108.6(4) . . ?
C32 C33 C34 110.7(4) . . ?
C36 C33 C34 109.2(5) . . ?
C42 C37 C38 117.7(3) . . ?
C42 C37 Ge31 121.3(2) . . ?
C38 C37 Ge31 120.9(2) . . ?
C39 C38 C37 120.8(3) . . ?
C38 C39 C40 120.4(3) . . ?
C39 C40 C41 120.3(4) . . ?
C40 C41 C42 119.5(4) . . ?
C41 C42 C37 121.3(3) . . ?
C48 C43 C44 117.8(3) . . ?
C48 C43 Ge31 120.9(2) . . ?
C44 C43 Ge31 121.3(2) . . ?
C45 C44 C43 120.8(3) . . ?
C46 C45 C44 120.7(4) . . ?
C45 C46 C47 119.2(3) . . ?
C46 C47 C48 120.6(4) . . ?
C47 C48 C43 120.9(3) . . ?
C50 C49 C54 118.4(3) . . ?
C50 C49 Ge31 120.7(2) . . ?
C54 C49 Ge31 120.8(2) . . ?
C49 C50 C51 120.7(3) . . ?
C52 C51 C50 120.3(3) . . ?
C53 C52 C51 119.8(3) . . ?
C52 C53 C54 120.4(3) . . ?
C53 C54 C49 120.5(3) . . ?
C13 Ge1 C7 110.06(13) . . ?
C13 Ge1 C19 109.67(12) . . ?
C7 Ge1 C19 111.23(12) . . ?
C13 Ge1 C1 109.87(14) . . ?
C7 Ge1 C1 111.56(12) . . ?
C19 Ge1 C1 104.31(12) . . ?
C37 Ge31 C43 110.46(12) . . ?
C37 Ge31 C49 109.80(12) . . ?
C43 Ge31 C49 108.94(12) . . ?
C37 Ge31 C31 107.95(13) . . ?
C43 Ge31 C31 106.54(13) . . ?
C49 Ge31 C31 113.10(12) . . ?

loop_
_geom_bond_atom_site_label_1
_geom_bond_atom_site_label_2
_geom_bond_distance
_geom_bond_site_symmetry_2
_geom_bond_publ_flag
C1 C2 1.304(4) . ?
C1 F1 1.363(3) . ?
C1 Ge1 1.963(3) . ?
C2 F2 1.364(3) . ?
C2 C3 1.517(4) . ?
C3 C4 1.519(5) . ?
C3 C5 1.530(5) . ?
C3 C6 1.547(6) . ?
C7 C12 1.394(4) . ?
C7 C8 1.410(4) . ?
C7 Ge1 1.945(3) . ?
C8 C9 1.376(4) . ?
C9 C10 1.381(5) . ?
C10 C11 1.378(5) . ?
C11 C12 1.375(4) . ?
C13 C14 1.375(5) . ?
C13 C18 1.392(5) . ?
C13 Ge1 1.941(3) . ?
C14 C15 1.396(6) . ?
C15 C16 1.372(8) . ?
C16 C17 1.350(7) . ?
C17 C18 1.394(5) . ?
C19 C20 1.387(4) . ?
C19 C24 1.393(4) . ?
C19 Ge1 1.949(3) . ?
C20 C21 1.384(4) . ?
C21 C22 1.377(5) . ?
C22 C23 1.374(5) . ?
C23 C24 1.387(4) . ?
C31 C32 1.306(5) . ?
C31 F31 1.379(4) . ?
C31 Ge31 1.959(3) . ?
C32 F32 1.371(4) . ?
C32 C33 1.515(5) . ?
C33 C35 1.500(6) . ?
C33 C36 1.521(6) . ?
C33 C34 1.538(7) . ?
C37 C42 1.398(4) . ?
C37 C38 1.402(4) . ?
C37 Ge31 1.944(3) . ?
C38 C39 1.375(5) . ?
C39 C40 1.381(6) . ?
C40 C41 1.380(5) . ?
C41 C42 1.384(5) . ?
C43 C48 1.389(4) . ?
C43 C44 1.397(5) . ?
C43 Ge31 1.943(3) . ?
C44 C45 1.383(5) . ?
C45 C46 1.374(5) . ?
C46 C47 1.378(5) . ?
C47 C48 1.384(4) . ?
C49 C50 1.386(4) . ?
C49 C54 1.399(4) . ?
C49 Ge31 1.946(3) . ?
C50 C51 1.387(4) . ?
C51 C52 1.376(4) . ?
C52 C53 1.376(4) . ?
C53 C54 1.382(4) . ?
